data_7240853
loop_
_publ_author_name
'Almeida, Renata G.'
'Valen\,ca, Wagner O.'
'Rosa, Lu\'isa G.'
'de Simone, Carlos A.'
'de Castro, Solange L.'
'Barbosa, Juliana M. C.'
'Pinheiro, Daniel P.'
'Paier, Carlos R. K.'
'de Carvalho, Guilherme G. C.'
'Pessoa, Claudia'
'Goulart, Marilia O. F.'
'Kharma, Ammar'
'da Silva J\'unior, Eufr\^anio N.'

_publ_section_title
;
 Synthesis of quinone imine and sulphur-containing compounds with
 antitumor and trypanocidal activities: redox and biological implications
;
_journal_name_full 'RSC Medicinal Chemistry'
_journal_paper_doi 10.1039/D0MD00072H
_journal_year 2020
_chemical_formula_sum 'C19 H12 F N O2'
_chemical_formula_weight 305.30
_chemical_name_systematic
'Ortho-quinones with a ?click? and a pronounced structure -- redox -- biological activity relationship.'
_space_group_crystal_system monoclinic
_space_group_IT_number 14
_space_group_name_Hall '-P 2yn'
_space_group_name_H-M_alt 'P 1 21/n 1'
_atom_sites_solution_hydrogens geom
_audit_creation_method SHELXL-2014/7
_audit_update_record
;
2019-06-17 deposited with the CCDC.	2020-06-15 downloaded from the CCDC.
;
_cell_angle_alpha 90
_cell_angle_beta 92.992(5)
_cell_angle_gamma 90
_cell_formula_units_Z 4
_cell_length_a 12.4338(17)
_cell_length_b 7.7886(11)
_cell_length_c 15.693(2)
_cell_measurement_reflns_used 12429
_cell_measurement_temperature 296(2)
_cell_measurement_theta_max 27.485
_cell_measurement_theta_min 0.998
_cell_volume 1517.7(4)
_computing_cell_refinement 'HKL Scalepack (Otwinowski & Minor 1997)'
_computing_data_collection 'Collect (Nonius BV, 1997-2000)'
_computing_data_reduction 'HKL  Denzo and Scalepack (Otwinowski & Minor 1997)'
_computing_molecular_graphics 'Ortep3 (Farrugia,1997)'
_computing_publication_material 'WinGX-Routine (Farrugia,1997)'
_computing_structure_refinement 'SHELXL-97 (Sheldrick, 1997)'
_computing_structure_solution 'SHELXS-97 (Sheldrick,1997)'
_diffrn_ambient_temperature 296(2)
_diffrn_detector_area_resol_mean 9
_diffrn_measured_fraction_theta_full 1.000
_diffrn_measured_fraction_theta_max 1.000
_diffrn_measurement_device_type KappaCCD
_diffrn_measurement_method 'CCD rotation images,thick slices'
_diffrn_radiation_monochromator 'horizonally mounted graphite crystal'
_diffrn_radiation_source 'Enraf Nonius FR590'
_diffrn_radiation_type MoK\a
_diffrn_radiation_wavelength 0.71073
_diffrn_reflns_av_R_equivalents 0.0287
_diffrn_reflns_av_unetI/netI 0.0167
_diffrn_reflns_Laue_measured_fraction_full 1.000
_diffrn_reflns_Laue_measured_fraction_max 1.000
_diffrn_reflns_limit_h_max 15
_diffrn_reflns_limit_h_min -15
_diffrn_reflns_limit_k_max 9
_diffrn_reflns_limit_k_min -9
_diffrn_reflns_limit_l_max 19
_diffrn_reflns_limit_l_min -19
_diffrn_reflns_number 20488
_diffrn_reflns_point_group_measured_fraction_full 1.000
_diffrn_reflns_point_group_measured_fraction_max 1.000
_diffrn_reflns_theta_full 25.242
_diffrn_reflns_theta_max 25.998
_diffrn_reflns_theta_min 2.039
_exptl_absorpt_coefficient_mu 0.095
_exptl_absorpt_correction_type none
_exptl_crystal_colour colorless
_exptl_crystal_density_diffrn 1.336
_exptl_crystal_description prism
_exptl_crystal_F_000 632
_exptl_crystal_size_max 0.35
_exptl_crystal_size_mid 0.25
_exptl_crystal_size_min 0.12
_refine_diff_density_max 0.143
_refine_diff_density_min -0.136
_refine_diff_density_rms 0.032
_refine_ls_extinction_coef 0.0059(12)
_refine_ls_extinction_expression Fc^*^=kFc[1+0.001xFc^2^\l^3^/sin(2\q)]^-1/4^
_refine_ls_extinction_method 'SHELXL-2014/7 (Sheldrick 2014'
_refine_ls_goodness_of_fit_ref 1.212
_refine_ls_hydrogen_treatment constr
_refine_ls_matrix_type full
_refine_ls_number_parameters 209
_refine_ls_number_reflns 2985
_refine_ls_number_restraints 0
_refine_ls_restrained_S_all 1.212
_refine_ls_R_factor_all 0.0639
_refine_ls_R_factor_gt 0.0476
_refine_ls_shift/su_max 0.000
_refine_ls_shift/su_mean 0.000
_refine_ls_structure_factor_coef Fsqd
_refine_ls_weighting_details 'w=1/[\s^2^(Fo^2^)+(0.0447P)^2^+0.6886P] where P=(Fo^2^+2Fc^2^)/3'
_refine_ls_weighting_scheme calc
_refine_ls_wR_factor_gt 0.1416
_refine_ls_wR_factor_ref 0.1542
_reflns_Friedel_coverage 0.000
_reflns_number_gt 2254
_reflns_number_total 2985
_reflns_threshold_expression 'I > 2\s(I)'
_cod_data_source_file d0md00072h2.cif
_cod_data_source_block C595
_cod_original_sg_symbol_H-M 'P 21/n'
_cod_database_code 7240853
_shelx_shelxl_version_number 2014/7
_shelx_space_group_comment
;
The symmetry employed for this shelxl refinement is uniquely defined
by the following loop, which should always be used as a source of
symmetry information in preference to the above space-group names.
They are only intended as comments.
;
_shelx_estimated_absorpt_t_min 0.991
_shelx_estimated_absorpt_t_max 0.991

loop_
_space_group_symop_operation_xyz
'x, y, z'
'-x+1/2, y+1/2, -z+1/2'
'-x, -y, -z'
'x-1/2, -y-1/2, z-1/2'

loop_
_atom_site_label
_atom_site_type_symbol
_atom_site_fract_x
_atom_site_fract_y
_atom_site_fract_z
_atom_site_U_iso_or_equiv
_atom_site_adp_type
_atom_site_occupancy
_atom_site_site_symmetry_order
_atom_site_calc_flag
_atom_site_refinement_flags_posn
_atom_site_refinement_flags_adp
_atom_site_refinement_flags_occupancy
_atom_site_disorder_assembly
_atom_site_disorder_group
O2 O 0.63808(13) 0.1730(2) 0.66748(11) 0.0683(5) Uani 1 1 d . . . . .
N1 N 0.65860(16) 0.7330(2) 0.53741(12) 0.0567(5) Uani 1 1 d . . . . .
O1 O 0.44342(15) 0.2499(3) 0.70834(13) 0.0837(6) Uani 1 1 d . . . . .
F F 1.09479(14) 0.7501(3) 0.49482(13) 0.1279(9) Uani 1 1 d . . . . .
C10 C 0.65544(17) 0.4473(3) 0.59944(13) 0.0497(5) Uani 1 1 d . . . . .
H10 H 0.7247 0.4218 0.5837 0.060 Uiso 1 1 calc R U . . .
C2 C 0.49593(17) 0.6461(3) 0.59806(13) 0.0522(5) Uani 1 1 d . . . . .
C1 C 0.60875(17) 0.6127(3) 0.57582(12) 0.0490(5) Uani 1 1 d . . . . .
C7 C 0.44131(17) 0.5266(3) 0.64537(14) 0.0552(6) Uani 1 1 d . . . . .
C11 C 0.77024(19) 0.7245(3) 0.52664(14) 0.0535(5) Uani 1 1 d . . . . .
C9 C 0.60179(18) 0.3303(3) 0.64323(14) 0.0529(5) Uani 1 1 d . . . . .
C8 C 0.49064(18) 0.3604(3) 0.66940(14) 0.0577(6) Uani 1 1 d . . . . .
C18 C 0.8264(2) 0.2358(3) 0.69524(16) 0.0626(7) Uani 1 1 d . . . . .
C16 C 0.84359(19) 0.7036(3) 0.59553(15) 0.0608(6) Uani 1 1 d . . . . .
H16 H 0.8188 0.6833 0.6495 0.073 Uiso 1 1 calc R U . . .
C12 C 0.8084(2) 0.7567(3) 0.44638(16) 0.0651(6) Uani 1 1 d . . . . .
H12 H 0.7599 0.7737 0.4000 0.078 Uiso 1 1 calc R U . . .
C17 C 0.7467(2) 0.1290(3) 0.64913(17) 0.0692(7) Uani 1 1 d . . . . .
H17A H 0.7553 0.1411 0.5883 0.083 Uiso 1 1 calc R U . . .
H17B H 0.7597 0.0097 0.6641 0.083 Uiso 1 1 calc R U . . .
C19 C 0.8899(2) 0.3247(4) 0.73043(17) 0.0743(7) Uani 1 1 d . . . . .
H19 H 0.9405 0.3955 0.7585 0.089 Uiso 1 1 calc R U . . .
C3 C 0.4463(2) 0.8013(3) 0.57690(17) 0.0708(7) Uani 1 1 d . . . . .
H3 H 0.4825 0.8824 0.5457 0.085 Uiso 1 1 calc R U . . .
C6 C 0.33827(19) 0.5650(4) 0.67173(18) 0.0747(7) Uani 1 1 d . . . . .
H6 H 0.3019 0.4858 0.7040 0.090 Uiso 1 1 calc R U . . .
C15 C 0.9529(2) 0.7125(4) 0.58477(18) 0.0740(7) Uani 1 1 d . . . . .
H15 H 1.0022 0.6991 0.6309 0.089 Uiso 1 1 calc R U . . .
C13 C 0.9173(2) 0.7635(4) 0.43519(18) 0.0806(8) Uani 1 1 d . . . . .
H13 H 0.9431 0.7827 0.3815 0.097 Uiso 1 1 calc R U . . .
C14 C 0.9868(2) 0.7415(4) 0.5049(2) 0.0807(8) Uani 1 1 d . . . . .
C5 C 0.2905(2) 0.7190(5) 0.6502(2) 0.0892(10) Uani 1 1 d . . . . .
H5 H 0.2222 0.7445 0.6682 0.107 Uiso 1 1 calc R U . . .
C4 C 0.3443(2) 0.8357(4) 0.6018(2) 0.0893(9) Uani 1 1 d . . . . .
H4 H 0.3111 0.9387 0.5859 0.107 Uiso 1 1 calc R U . . .

loop_
_atom_site_aniso_label
_atom_site_aniso_U_11
_atom_site_aniso_U_22
_atom_site_aniso_U_33
_atom_site_aniso_U_23
_atom_site_aniso_U_13
_atom_site_aniso_U_12
O2 0.0729(11) 0.0490(9) 0.0845(12) 0.0127(8) 0.0181(9) 0.0050(8)
N1 0.0644(12) 0.0500(11) 0.0562(11) 0.0072(8) 0.0082(9) 0.0069(9)
O1 0.0723(12) 0.0850(14) 0.0953(14) 0.0216(11) 0.0184(10) -0.0099(10)
F 0.0684(11) 0.213(3) 0.1041(14) -0.0010(14) 0.0256(10) -0.0128(13)
C10 0.0537(12) 0.0475(12) 0.0484(11) -0.0020(9) 0.0061(9) 0.0053(9)
C2 0.0523(12) 0.0569(13) 0.0465(11) -0.0065(10) -0.0055(9) 0.0057(10)
C1 0.0581(12) 0.0466(12) 0.0419(11) -0.0018(9) -0.0004(9) 0.0049(10)
C7 0.0496(12) 0.0649(14) 0.0504(12) -0.0103(11) -0.0029(9) 0.0002(11)
C11 0.0654(14) 0.0403(11) 0.0554(13) 0.0025(9) 0.0099(10) 0.0045(10)
C9 0.0617(13) 0.0462(12) 0.0511(12) 0.0002(10) 0.0048(10) 0.0021(10)
C8 0.0554(13) 0.0644(15) 0.0535(13) 0.0001(11) 0.0041(10) -0.0079(11)
C18 0.0686(16) 0.0614(15) 0.0589(14) 0.0104(12) 0.0129(12) 0.0220(13)
C16 0.0680(15) 0.0638(15) 0.0514(13) 0.0012(11) 0.0107(11) 0.0022(12)
C12 0.0790(17) 0.0617(15) 0.0553(14) 0.0035(11) 0.0102(12) 0.0074(12)
C17 0.0843(18) 0.0465(13) 0.0786(17) 0.0054(12) 0.0204(14) 0.0139(12)
C19 0.0756(17) 0.086(2) 0.0616(15) 0.0067(14) 0.0038(13) 0.0217(16)
C3 0.0695(16) 0.0662(16) 0.0758(17) 0.0016(13) -0.0040(13) 0.0163(13)
C6 0.0529(14) 0.090(2) 0.0811(18) -0.0139(15) 0.0055(12) -0.0001(14)
C15 0.0692(16) 0.0881(19) 0.0646(16) -0.0037(14) 0.0025(12) -0.0013(14)
C13 0.0855(19) 0.097(2) 0.0613(16) 0.0031(14) 0.0245(14) 0.0036(16)
C14 0.0643(16) 0.102(2) 0.0775(18) -0.0059(16) 0.0205(14) -0.0050(15)
C5 0.0545(15) 0.101(2) 0.112(3) -0.023(2) 0.0019(16) 0.0163(16)
C4 0.0712(18) 0.086(2) 0.109(2) -0.0128(19) -0.0125(17) 0.0305(16)

loop_
_atom_type_symbol
_atom_type_description
_atom_type_scat_dispersion_real
_atom_type_scat_dispersion_imag
_atom_type_scat_source
C C 0.0033 0.0016 'International Tables Vol C Tables 4.2.6.8 and 6.1.1.4'
N N 0.0061 0.0033 'International Tables Vol C Tables 4.2.6.8 and 6.1.1.4'
O O 0.0106 0.0060 'International Tables Vol C Tables 4.2.6.8 and 6.1.1.4'
F F 0.0171 0.0103 'International Tables Vol C Tables 4.2.6.8 and 6.1.1.4'
H H 0.0000 0.0000 'International Tables Vol C Tables 4.2.6.8 and 6.1.1.4'

loop_
_geom_angle_atom_site_label_1
_geom_angle_atom_site_label_2
_geom_angle_atom_site_label_3
_geom_angle
_geom_angle_site_symmetry_1
_geom_angle_site_symmetry_3
_geom_angle_publ_flag
C9 O2 C17 117.56(17) . . ?
C1 N1 C11 121.49(18) . . ?
C9 C10 C1 122.1(2) . . ?
C9 C10 H10 119.0 . . ?
C1 C10 H10 119.0 . . ?
C3 C2 C7 119.1(2) . . ?
C3 C2 C1 120.6(2) . . ?
C7 C2 C1 120.1(2) . . ?
N1 C1 C10 124.6(2) . . ?
N1 C1 C2 117.72(19) . . ?
C10 C1 C2 117.69(19) . . ?
C2 C7 C6 119.7(2) . . ?
C2 C7 C8 121.1(2) . . ?
C6 C7 C8 119.2(2) . . ?
C16 C11 C12 119.0(2) . . ?
C16 C11 N1 121.6(2) . . ?
C12 C11 N1 119.0(2) . . ?
C10 C9 O2 126.3(2) . . ?
C10 C9 C8 122.1(2) . . ?
O2 C9 C8 111.60(19) . . ?
O1 C8 C7 122.8(2) . . ?
O1 C8 C9 120.4(2) . . ?
C7 C8 C9 116.8(2) . . ?
C19 C18 C17 178.2(3) . . ?
C15 C16 C11 120.7(2) . . ?
C15 C16 H16 119.7 . . ?
C11 C16 H16 119.7 . . ?
C13 C12 C11 120.5(2) . . ?
C13 C12 H12 119.8 . . ?
C11 C12 H12 119.8 . . ?
O2 C17 C18 112.7(2) . . ?
O2 C17 H17A 109.0 . . ?
C18 C17 H17A 109.0 . . ?
O2 C17 H17B 109.0 . . ?
C18 C17 H17B 109.0 . . ?
H17A C17 H17B 107.8 . . ?
C18 C19 H19 180.0 . . ?
C4 C3 C2 120.5(3) . . ?
C4 C3 H3 119.8 . . ?
C2 C3 H3 119.8 . . ?
C5 C6 C7 120.3(3) . . ?
C5 C6 H6 119.8 . . ?
C7 C6 H6 119.8 . . ?
C14 C15 C16 118.3(3) . . ?
C14 C15 H15 120.8 . . ?
C16 C15 H15 120.8 . . ?
C14 C13 C12 118.6(3) . . ?
C14 C13 H13 120.7 . . ?
C12 C13 H13 120.7 . . ?
F C14 C15 117.9(3) . . ?
F C14 C13 119.1(3) . . ?
C15 C14 C13 122.9(3) . . ?
C6 C5 C4 119.7(3) . . ?
C6 C5 H5 120.1 . . ?
C4 C5 H5 120.1 . . ?
C3 C4 C5 120.6(3) . . ?
C3 C4 H4 119.7 . . ?
C5 C4 H4 119.7 . . ?

loop_
_geom_bond_atom_site_label_1
_geom_bond_atom_site_label_2
_geom_bond_distance
_geom_bond_site_symmetry_2
_geom_bond_publ_flag
O2 C9 1.353(3) . ?
O2 C17 1.437(3) . ?
N1 C1 1.290(3) . ?
N1 C11 1.409(3) . ?
O1 C8 1.223(3) . ?
F C14 1.362(3) . ?
C10 C9 1.340(3) . ?
C10 C1 1.453(3) . ?
C10 H10 0.9300 . ?
C2 C3 1.389(3) . ?
C2 C7 1.389(3) . ?
C2 C1 1.486(3) . ?
C7 C6 1.399(3) . ?
C7 C8 1.473(3) . ?
C11 C16 1.387(3) . ?
C11 C12 1.392(3) . ?
C9 C8 1.481(3) . ?
C18 C19 1.167(4) . ?
C18 C17 1.457(4) . ?
C16 C15 1.380(3) . ?
C16 H16 0.9300 . ?
C12 C13 1.375(4) . ?
C12 H12 0.9300 . ?
C17 H17A 0.9700 . ?
C17 H17B 0.9700 . ?
C19 H19 0.9300 . ?
C3 C4 1.374(4) . ?
C3 H3 0.9300 . ?
C6 C5 1.373(4) . ?
C6 H6 0.9300 . ?
C15 C14 1.362(4) . ?
C15 H15 0.9300 . ?
C13 C14 1.369(4) . ?
C13 H13 0.9300 . ?
C5 C4 1.379(5) . ?
C5 H5 0.9300 . ?
C4 H4 0.9300 . ?
